data_4316911
loop_
_publ_author_name
'Kom-Bei Shiu'
'Shih-An Liu'
'Gene-Hsiang Lee'

_publ_contact_author 'Kom-Bei Shiu'
_publ_contact_author_email kbshiu@mail.ncku.edu.tw
_publ_section_title
;
 One-Pot Conditional Self-Assembly of Multicopper Metallacycles
;
_journal_name_full 'Inorganic Chemistry'
_journal_page_first 9902
_journal_page_last 9908
_journal_paper_doi 10.1021/ic1008957
_journal_volume 49
_journal_year 2010
_chemical_formula_moiety 'C57 H51 Cu2 N O2 P4, 2(B F4), 4(C H2 Cl2)'
_chemical_formula_sum 'C61 H59 B2 Cl8 Cu2 F8 N O2 P4'
_chemical_formula_weight 1546.27
_space_group_IT_number 14
_symmetry_cell_setting monoclinic
_symmetry_Int_Tables_number 14
_symmetry_space_group_name_Hall '-P 2ybc'
_symmetry_space_group_name_H-M 'P 1 21/c 1'
_atom_sites_solution_hydrogens geom
_atom_sites_solution_primary direct
_atom_sites_solution_secondary difmap
_audit_creation_method SHELXL-97
_cell_angle_alpha 90.00
_cell_angle_beta 102.702(6)
_cell_angle_gamma 90.00
_cell_formula_units_Z 4
_cell_length_a 12.578(5)
_cell_length_b 20.407(8)
_cell_length_c 27.288(10)
_cell_measurement_temperature 100(2)
_cell_volume 6833(5)
_computing_cell_refinement DENZO-SMN
_computing_data_collection 'NONIUS COLLECT'
_computing_data_reduction DENZO-SMN
_computing_molecular_graphics 'Bruker SHELXTL'
_computing_publication_material 'Bruker SHELXTL'
_computing_structure_refinement 'SHELXL-97 (Sheldrick, 1997)'
_computing_structure_solution 'SHELXS-97 (Sheldrick, 1990)'
_diffrn_ambient_temperature 100(2)
_diffrn_measured_fraction_theta_full 0.993
_diffrn_measured_fraction_theta_max 0.993
_diffrn_measurement_device_type 'Bruker SMART APEXII'
_diffrn_measurement_method \w
_diffrn_radiation_monochromator graphite
_diffrn_radiation_probe x-ray
_diffrn_radiation_type MoK\a
_diffrn_radiation_wavelength 0.71073
_diffrn_reflns_av_R_equivalents 0.0693
_diffrn_reflns_av_sigmaI/netI 0.0744
_diffrn_reflns_limit_h_max 15
_diffrn_reflns_limit_h_min -13
_diffrn_reflns_limit_k_max 24
_diffrn_reflns_limit_k_min -25
_diffrn_reflns_limit_l_max 34
_diffrn_reflns_limit_l_min -34
_diffrn_reflns_number 42559
_diffrn_reflns_theta_full 26.50
_diffrn_reflns_theta_max 26.50
_diffrn_reflns_theta_min 1.53
_diffrn_source 'fine-focus sealed tube'
_diffrn_standards_decay_% 0
_diffrn_standards_interval_count 0
_diffrn_standards_interval_time 0
_diffrn_standards_number 0
_exptl_absorpt_coefficient_mu 1.093
_exptl_absorpt_correction_T_max 0.5600
_exptl_absorpt_correction_T_min 0.4078
_exptl_absorpt_correction_type multi-scan
_exptl_absorpt_process_details 'SADABS (Sheldrick, 1996)'
_exptl_crystal_colour 'pale yellow'
_exptl_crystal_density_diffrn 1.503
_exptl_crystal_density_method 'not measured'
_exptl_crystal_description bulk
_exptl_crystal_F_000 3136
_exptl_crystal_size_max 1.00
_exptl_crystal_size_mid 0.80
_exptl_crystal_size_min 0.60
_refine_diff_density_max 1.320
_refine_diff_density_min -1.497
_refine_diff_density_rms 0.122
_refine_ls_extinction_method none
_refine_ls_goodness_of_fit_ref 1.039
_refine_ls_hydrogen_treatment constr
_refine_ls_matrix_type full
_refine_ls_number_parameters 821
_refine_ls_number_reflns 14061
_refine_ls_number_restraints 0
_refine_ls_restrained_S_all 1.039
_refine_ls_R_factor_all 0.0979
_refine_ls_R_factor_gt 0.0686
_refine_ls_shift/su_max 0.001
_refine_ls_shift/su_mean 0.000
_refine_ls_structure_factor_coef Fsqd
_refine_ls_weighting_details 'calc w=1/[\s^2^(Fo^2^)+(0.1148P)^2^+13.5205P] where P=(Fo^2^+2Fc^2^)/3'
_refine_ls_weighting_scheme calc
_refine_ls_wR_factor_gt 0.1901
_refine_ls_wR_factor_ref 0.2085
_reflns_number_gt 10154
_reflns_number_total 14061
_reflns_threshold_expression I>2\s
_cod_data_source_file ic1008957_si_004_4.cif
_cod_data_source_block compound(5BF4)
_cod_depositor_comments
;
The following automatic conversions were performed:
data name '_pub_contact_author' replaced with '_publ_contact_author'
as specified in the replacement file
'/home/antanas/src/cod-tools/trunk/data/replacement-values/replacement_tags.lst'.

data
name '_pub_contact_author_email' replaced with
'_publ_contact_author_email' as specified in the replacement file
'/home/antanas/src/cod-tools/trunk/data/replacement-values/replacement_tags.lst'.

Automatic conversion script
Id: cif_correct_tags 4998 2017-03-02 13:24:31Z antanas 
;
_cod_original_cell_volume 6833(4)
_cod_original_sg_symbol_H-M 'P 21/c'
_cod_database_code 4316911

loop_
_symmetry_equiv_pos_as_xyz
'x, y, z'
'-x, y+1/2, -z+1/2'
'-x, -y, -z'
'x, -y-1/2, z-1/2'

loop_
_atom_site_label
_atom_site_type_symbol
_atom_site_fract_x
_atom_site_fract_y
_atom_site_fract_z
_atom_site_U_iso_or_equiv
_atom_site_adp_type
_atom_site_occupancy
_atom_site_symmetry_multiplicity
_atom_site_calc_flag
_atom_site_refinement_flags
_atom_site_disorder_assembly
_atom_site_disorder_group
Cu1 Cu 0.17632(5) 0.35790(3) 0.79324(2) 0.02484(16) Uani 1 1 d . . .
Cu2 Cu 0.00576(4) 0.26681(3) 0.752852(19) 0.02014(15) Uani 1 1 d . . .
P1 P 0.28227(9) 0.32678(5) 0.74119(4) 0.0178(2) Uani 1 1 d . . .
P2 P 0.09922(9) 0.22831(5) 0.69791(4) 0.0180(2) Uani 1 1 d . . .
P3 P -0.13167(9) 0.33925(5) 0.74034(4) 0.0183(2) Uani 1 1 d . . .
P4 P 0.04882(9) 0.43629(5) 0.78878(4) 0.0177(2) Uani 1 1 d . . .
O1 O 0.1871(3) 0.29961(17) 0.85436(12) 0.0295(7) Uani 1 1 d . . .
O2 O 0.0474(3) 0.23218(17) 0.82363(12) 0.0305(8) Uani 1 1 d . . .
N1 N 0.0984(4) 0.1358(3) 0.96232(19) 0.0463(12) Uani 1 1 d . . .
H1A H 0.0679 0.0979 0.9661 0.056 Uiso 1 1 calc R . .
C1 C 0.3926(3) 0.2697(2) 0.76579(18) 0.0224(9) Uani 1 1 d . . .
C2 C -0.2171(4) 0.3451(2) 0.78628(17) 0.0214(9) Uani 1 1 d . . .
C3 C -0.0976(4) 0.4797(2) 0.84718(17) 0.0229(9) Uani 1 1 d . . .
H3 H -0.1412 0.4962 0.8168 0.027 Uiso 1 1 calc R . .
C4 C -0.2332(4) 0.3328(2) 0.68113(16) 0.0212(9) Uani 1 1 d . . .
C5 C 0.3475(3) 0.3934(2) 0.71329(17) 0.0233(9) Uani 1 1 d . . .
C6 C 0.1356(4) 0.2219(2) 0.90851(17) 0.0230(9) Uani 1 1 d . . .
C7 C -0.1798(4) 0.3185(2) 0.83408(18) 0.0262(10) Uani 1 1 d . . .
H7 H -0.1133 0.2946 0.8417 0.031 Uiso 1 1 calc R . .
C8 C 0.0009(4) 0.4481(2) 0.84658(17) 0.0219(9) Uani 1 1 d . . .
C9 C 0.0867(4) 0.1624(2) 0.91506(18) 0.0292(10) Uani 1 1 d . . .
H9 H 0.0450 0.1400 0.8868 0.035 Uiso 1 1 calc R . .
C10 C 0.0241(4) 0.2124(2) 0.63351(17) 0.0220(9) Uani 1 1 d . . .
C11 C 0.2041(4) 0.2257(2) 0.99609(16) 0.0277(10) Uani 1 1 d . . .
H11 H 0.2449 0.2484 1.0245 0.033 Uiso 1 1 calc R . .
C12 C 0.1235(4) 0.2539(2) 0.85749(18) 0.0260(10) Uani 1 1 d . . .
C13 C 0.4179(4) 0.2584(2) 0.81732(19) 0.0316(11) Uani 1 1 d . . .
H13 H 0.3759 0.2782 0.8382 0.038 Uiso 1 1 calc R . .
C14 C 0.0658(4) 0.4255(3) 0.89172(18) 0.0303(11) Uani 1 1 d . . .
H14 H 0.1327 0.4039 0.8918 0.036 Uiso 1 1 calc R . .
C15 C -0.3388(4) 0.3607(3) 0.8590(2) 0.0350(12) Uani 1 1 d . . .
H15 H -0.3805 0.3661 0.8839 0.042 Uiso 1 1 calc R . .
C16 C -0.1320(4) 0.4871(2) 0.89183(19) 0.0283(10) Uani 1 1 d . . .
H16 H -0.1997 0.5077 0.8919 0.034 Uiso 1 1 calc R . .
C17 C -0.3167(4) 0.3787(2) 0.77475(18) 0.0273(10) Uani 1 1 d . . .
H17 H -0.3431 0.3960 0.7420 0.033 Uiso 1 1 calc R . .
C18 C -0.2398(4) 0.3755(3) 0.64040(18) 0.0317(11) Uani 1 1 d . . .
H18 H -0.1926 0.4123 0.6433 0.038 Uiso 1 1 calc R . .
C19 C -0.3764(4) 0.3865(3) 0.8114(2) 0.0330(11) Uani 1 1 d . . .
H19 H -0.4435 0.4097 0.8038 0.040 Uiso 1 1 calc R . .
C20 C 0.1956(5) 0.2529(3) 0.95030(18) 0.0343(11) Uani 1 1 d . . .
H20 H 0.2309 0.2933 0.9470 0.041 Uiso 1 1 calc R . .
C21 C -0.3057(4) 0.2799(2) 0.6756(2) 0.0309(11) Uani 1 1 d . . .
H21 H -0.3025 0.2505 0.7028 0.037 Uiso 1 1 calc R . .
C22 C 0.4528(4) 0.2378(3) 0.7358(2) 0.0351(12) Uani 1 1 d . . .
H22 H 0.4354 0.2446 0.7004 0.042 Uiso 1 1 calc R . .
C23 C -0.3860(5) 0.3117(3) 0.5908(2) 0.0401(13) Uani 1 1 d . . .
H23 H -0.4372 0.3045 0.5601 0.048 Uiso 1 1 calc R . .
C24 C -0.2407(4) 0.3270(3) 0.87068(19) 0.0332(11) Uani 1 1 d . . .
H24 H -0.2150 0.3097 0.9035 0.040 Uiso 1 1 calc R . .
C25 C 0.0301(5) 0.1534(3) 0.6088(2) 0.0390(13) Uani 1 1 d . . .
H25 H 0.0716 0.1182 0.6260 0.047 Uiso 1 1 calc R . .
C26 C 0.3996(5) 0.3851(3) 0.6749(2) 0.0439(14) Uani 1 1 d . . .
H26 H 0.4055 0.3424 0.6620 0.053 Uiso 1 1 calc R . .
C27 C 0.3435(4) 0.4556(3) 0.7336(3) 0.0426(14) Uani 1 1 d . . .
H27 H 0.3105 0.4618 0.7614 0.051 Uiso 1 1 calc R . .
C28 C 0.1581(4) 0.1684(3) 1.00378(18) 0.0323(11) Uani 1 1 d . . .
C29 C 0.0319(5) 0.4347(3) 0.93663(19) 0.0382(13) Uani 1 1 d . . .
H29 H 0.0771 0.4205 0.9674 0.046 Uiso 1 1 calc R . .
C30 C -0.0863(6) 0.1959(4) 0.5338(2) 0.0546(17) Uani 1 1 d . . .
H30 H -0.1225 0.1904 0.4996 0.066 Uiso 1 1 calc R . .
C31 C -0.0665(4) 0.4641(3) 0.93667(19) 0.0337(11) Uani 1 1 d . . .
H31 H -0.0900 0.4689 0.9673 0.040 Uiso 1 1 calc R . .
C32 C -0.3818(4) 0.2695(3) 0.6313(2) 0.0374(12) Uani 1 1 d . . .
H32 H -0.4310 0.2337 0.6285 0.045 Uiso 1 1 calc R . .
C33 C -0.0414(4) 0.2624(3) 0.6082(2) 0.0336(11) Uani 1 1 d . . .
H33 H -0.0486 0.3021 0.6253 0.040 Uiso 1 1 calc R . .
C34 C -0.3154(5) 0.3641(3) 0.5958(2) 0.0432(14) Uani 1 1 d . . .
H34 H -0.3183 0.3929 0.5682 0.052 Uiso 1 1 calc R . .
C35 C 0.5660(4) 0.1871(3) 0.8084(2) 0.0397(14) Uani 1 1 d . . .
H35 H 0.6261 0.1601 0.8230 0.048 Uiso 1 1 calc R . .
C36 C -0.0960(5) 0.2550(3) 0.5586(2) 0.0471(15) Uani 1 1 d . . .
H36 H -0.1395 0.2896 0.5416 0.056 Uiso 1 1 calc R . .
C37 C 0.4347(4) 0.5001(3) 0.6716(3) 0.0466(16) Uani 1 1 d . . .
H37 H 0.4595 0.5366 0.6557 0.056 Uiso 1 1 calc R . .
C38 C 0.5387(4) 0.1960(3) 0.7570(2) 0.0417(14) Uani 1 1 d . . .
H38 H 0.5782 0.1738 0.7361 0.050 Uiso 1 1 calc R . .
C39 C 0.4442(5) 0.4380(3) 0.6544(2) 0.0474(15) Uani 1 1 d . . .
H39 H 0.4817 0.4310 0.6282 0.057 Uiso 1 1 calc R . .
C40 C 0.5060(5) 0.2173(3) 0.8383(2) 0.0412(13) Uani 1 1 d . . .
H40 H 0.5243 0.2104 0.8736 0.049 Uiso 1 1 calc R . .
C41 C 0.1726(6) 0.1439(4) 1.0570(2) 0.0520(16) Uani 1 1 d . . .
H41A H 0.1180 0.1642 1.0728 0.078 Uiso 1 1 calc R . .
H41B H 0.2458 0.1553 1.0761 0.078 Uiso 1 1 calc R . .
H41C H 0.1636 0.0962 1.0568 0.078 Uiso 1 1 calc R . .
C42 C -0.0240(6) 0.1458(3) 0.5592(2) 0.0532(17) Uani 1 1 d . . .
H42 H -0.0182 0.1056 0.5424 0.064 Uiso 1 1 calc R . .
C43 C 0.3877(5) 0.5088(3) 0.7132(3) 0.0572(19) Uani 1 1 d . . .
H43 H 0.3860 0.5511 0.7274 0.069 Uiso 1 1 calc R . .
C45 C 0.0872(3) 0.5187(2) 0.77290(17) 0.0199(9) Uani 1 1 d . . .
C46 C 0.1991(3) 0.2878(2) 0.68491(16) 0.0200(9) Uani 1 1 d . . .
H46A H 0.1598 0.3223 0.6626 0.024 Uiso 1 1 calc R . .
H46B H 0.2482 0.2652 0.6666 0.024 Uiso 1 1 calc R . .
C47 C -0.0736(3) 0.4212(2) 0.73884(16) 0.0199(9) Uani 1 1 d . . .
H47A H -0.1298 0.4540 0.7418 0.024 Uiso 1 1 calc R . .
H47B H -0.0547 0.4278 0.7058 0.024 Uiso 1 1 calc R . .
C48 C 0.0980(4) 0.5313(2) 0.72339(18) 0.0291(10) Uani 1 1 d . . .
H48 H 0.0828 0.4977 0.6988 0.035 Uiso 1 1 calc R . .
C49 C 0.1793(4) 0.1554(2) 0.7190(2) 0.0266(10) Uani 1 1 d . . .
C50 C 0.1114(4) 0.5682(2) 0.8083(2) 0.0323(11) Uani 1 1 d . . .
H50 H 0.1051 0.5603 0.8418 0.039 Uiso 1 1 calc R . .
C51 C 0.1623(5) 0.1242(2) 0.7624(2) 0.0367(13) Uani 1 1 d . . .
H51 H 0.1063 0.1393 0.7779 0.044 Uiso 1 1 calc R . .
C52 C 0.2592(4) 0.1323(2) 0.6956(3) 0.0454(15) Uani 1 1 d . . .
H52 H 0.2695 0.1524 0.6656 0.055 Uiso 1 1 calc R . .
C53 C 0.3250(5) 0.0792(3) 0.7164(4) 0.075(3) Uani 1 1 d . . .
H53 H 0.3802 0.0629 0.7008 0.090 Uiso 1 1 calc R . .
C54 C 0.1306(4) 0.5927(3) 0.7106(2) 0.0347(12) Uani 1 1 d . . .
H54 H 0.1364 0.6013 0.6771 0.042 Uiso 1 1 calc R . .
C55 C 0.1551(4) 0.6416(2) 0.7467(2) 0.0341(12) Uani 1 1 d . . .
H55 H 0.1785 0.6834 0.7379 0.041 Uiso 1 1 calc R . .
C56 C 0.1452(4) 0.6296(3) 0.7951(2) 0.0385(13) Uani 1 1 d . . .
H56 H 0.1615 0.6632 0.8196 0.046 Uiso 1 1 calc R . .
C57 C 0.2267(6) 0.0713(3) 0.7829(3) 0.060(2) Uani 1 1 d . . .
H57 H 0.2147 0.0498 0.8121 0.071 Uiso 1 1 calc R . .
C58 C 0.3075(6) 0.0509(3) 0.7604(4) 0.071(3) Uani 1 1 d . . .
H58 H 0.3535 0.0161 0.7753 0.085 Uiso 1 1 calc R . .
Cl1 Cl 0.19097(14) 0.66375(10) 0.58265(7) 0.0615(4) Uani 1 1 d . . .
Cl2 Cl 0.35861(14) 0.59703(11) 0.54444(7) 0.0683(5) Uani 1 1 d . . .
C44 C 0.2290(5) 0.5904(4) 0.5568(3) 0.0559(17) Uani 1 1 d . . .
H44A H 0.2280 0.5539 0.5807 0.067 Uiso 1 1 calc R . .
H44B H 0.1756 0.5803 0.5253 0.067 Uiso 1 1 calc R . .
Cl3 Cl 0.6768(2) 0.07456(15) 0.49928(14) 0.1181(11) Uani 1 1 d . . .
Cl4 Cl 0.6171(2) 0.20920(13) 0.47809(8) 0.0871(7) Uani 1 1 d . . .
C59 C 0.6364(10) 0.1485(5) 0.5239(4) 0.107(4) Uani 1 1 d . . .
H60A H 0.5678 0.1413 0.5353 0.129 Uiso 1 1 calc R . .
H60B H 0.6931 0.1625 0.5532 0.129 Uiso 1 1 calc R . .
Cl5 Cl 0.3758(4) 0.5544(2) 0.8542(2) 0.209(3) Uani 1 1 d . . .
Cl6 Cl 0.3844(2) 0.41960(19) 0.88362(15) 0.1273(12) Uani 1 1 d . . .
Cl7 Cl 0.40311(17) 0.41795(13) 0.51226(8) 0.0796(6) Uani 1 1 d . . .
Cl8 Cl 0.35789(16) 0.39394(15) 0.40535(8) 0.0908(8) Uani 1 1 d . . .
C60 C 0.4551(8) 0.4993(6) 0.8971(5) 0.113(4) Uani 1 1 d . . .
H60C H 0.4582 0.5131 0.9321 0.135 Uiso 1 1 calc R . .
H60D H 0.5303 0.4966 0.8917 0.135 Uiso 1 1 calc R . .
C61 C 0.3566(6) 0.4516(4) 0.4523(3) 0.064(2) Uani 1 1 d . . .
H61A H 0.2814 0.4682 0.4492 0.077 Uiso 1 1 calc R . .
H61B H 0.4035 0.4891 0.4479 0.077 Uiso 1 1 calc R . .
F1 F 0.9265(5) 0.4390(3) 0.55052(16) 0.1021(18) Uani 1 1 d . . .
F2 F 0.8961(3) 0.50525(19) 0.61210(18) 0.0665(12) Uani 1 1 d . . .
F3 F 1.0162(3) 0.42163(14) 0.62998(11) 0.0377(7) Uani 1 1 d . . .
F4 F 1.0554(3) 0.5108(2) 0.5886(2) 0.0760(14) Uani 1 1 d . . .
F5 F 0.3111(4) 0.2912(3) 0.08440(18) 0.0889(15) Uani 1 1 d . A .
F6 F 0.3679(10) 0.3355(8) 0.0235(5) 0.102(5) Uani 0.50 1 d P A 1
F7 F 0.4421(10) 0.3624(6) 0.1034(5) 0.096(4) Uani 0.50 1 d P A 1
F8 F 0.2752(13) 0.3938(7) 0.0674(7) 0.106(4) Uani 0.50 1 d P A 1
F6A F 0.3438(14) 0.4030(6) 0.0993(5) 0.102(5) Uani 0.50 1 d P A 2
F7A F 0.2521(14) 0.3695(7) 0.0277(7) 0.147(7) Uani 0.50 1 d P A 2
F8A F 0.4267(19) 0.3481(14) 0.0485(16) 0.272(17) Uani 0.50 1 d P A 2
B1 B 0.9731(5) 0.4691(3) 0.5939(2) 0.0376(14) Uani 1 1 d . . .
B2 B 0.3434(7) 0.3512(6) 0.0672(4) 0.070(3) Uani 1 1 d . . .

loop_
_atom_site_aniso_label
_atom_site_aniso_U_11
_atom_site_aniso_U_22
_atom_site_aniso_U_33
_atom_site_aniso_U_23
_atom_site_aniso_U_13
_atom_site_aniso_U_12
Cu1 0.0311(3) 0.0226(3) 0.0255(3) 0.0041(2) 0.0164(2) 0.0074(2)
Cu2 0.0226(3) 0.0211(3) 0.0185(3) 0.0005(2) 0.0082(2) 0.0003(2)
P1 0.0185(5) 0.0152(5) 0.0219(5) 0.0013(4) 0.0092(4) -0.0005(4)
P2 0.0195(5) 0.0148(5) 0.0212(5) 0.0001(4) 0.0081(4) -0.0001(4)
P3 0.0208(6) 0.0180(5) 0.0184(5) 0.0019(4) 0.0095(4) -0.0015(4)
P4 0.0197(5) 0.0187(5) 0.0174(5) 0.0005(4) 0.0100(4) 0.0001(4)
O1 0.0335(19) 0.0306(18) 0.0253(17) 0.0051(15) 0.0087(14) -0.0003(14)
O2 0.039(2) 0.0318(19) 0.0215(16) 0.0028(14) 0.0070(15) -0.0027(14)
N1 0.048(3) 0.046(3) 0.049(3) 0.004(2) 0.019(2) -0.004(2)
C1 0.016(2) 0.018(2) 0.033(2) 0.0042(19) 0.0059(18) -0.0010(16)
C2 0.028(2) 0.018(2) 0.023(2) 0.0006(18) 0.0157(19) -0.0066(16)
C3 0.027(2) 0.022(2) 0.022(2) 0.0001(18) 0.0100(19) 0.0013(17)
C4 0.023(2) 0.023(2) 0.018(2) 0.0008(18) 0.0062(17) 0.0046(17)
C5 0.015(2) 0.026(2) 0.028(2) 0.0043(19) 0.0038(18) -0.0012(16)
C6 0.025(2) 0.025(2) 0.020(2) 0.0025(18) 0.0081(18) 0.0025(17)
C7 0.031(3) 0.026(2) 0.026(2) 0.0032(19) 0.015(2) -0.0006(18)
C8 0.023(2) 0.023(2) 0.022(2) -0.0027(18) 0.0087(18) -0.0047(17)
C9 0.032(3) 0.032(3) 0.024(2) 0.000(2) 0.007(2) 0.001(2)
C10 0.022(2) 0.018(2) 0.028(2) -0.0020(18) 0.0117(19) -0.0038(16)
C11 0.040(3) 0.030(3) 0.012(2) 0.0006(18) 0.0014(19) -0.010(2)
C12 0.028(2) 0.028(2) 0.025(2) 0.002(2) 0.012(2) 0.0070(19)
C13 0.033(3) 0.029(3) 0.030(3) 0.003(2) 0.002(2) 0.007(2)
C14 0.030(3) 0.039(3) 0.024(2) 0.003(2) 0.010(2) 0.010(2)
C15 0.035(3) 0.044(3) 0.033(3) -0.001(2) 0.022(2) -0.007(2)
C16 0.029(2) 0.027(2) 0.036(3) -0.006(2) 0.021(2) 0.0011(18)
C17 0.029(2) 0.031(3) 0.025(2) -0.001(2) 0.012(2) -0.0024(19)
C18 0.030(3) 0.042(3) 0.025(2) 0.004(2) 0.009(2) -0.002(2)
C19 0.024(2) 0.038(3) 0.040(3) -0.004(2) 0.014(2) 0.001(2)
C20 0.046(3) 0.033(3) 0.024(2) 0.002(2) 0.006(2) -0.008(2)
C21 0.031(3) 0.028(2) 0.035(3) 0.000(2) 0.009(2) -0.0037(19)
C22 0.026(3) 0.040(3) 0.043(3) 0.006(2) 0.016(2) 0.008(2)
C23 0.034(3) 0.054(4) 0.030(3) -0.008(3) 0.001(2) 0.007(2)
C24 0.041(3) 0.039(3) 0.025(2) 0.005(2) 0.019(2) -0.003(2)
C25 0.056(4) 0.027(3) 0.033(3) -0.007(2) 0.010(3) 0.005(2)
C26 0.062(4) 0.033(3) 0.045(3) -0.005(3) 0.030(3) -0.011(3)
C27 0.036(3) 0.029(3) 0.070(4) 0.002(3) 0.028(3) -0.004(2)
C28 0.036(3) 0.042(3) 0.022(2) 0.003(2) 0.013(2) 0.002(2)
C29 0.045(3) 0.053(3) 0.018(2) 0.003(2) 0.010(2) 0.012(3)
C30 0.068(4) 0.062(4) 0.029(3) -0.012(3) -0.002(3) -0.002(3)
C31 0.042(3) 0.039(3) 0.026(2) 0.001(2) 0.021(2) 0.001(2)
C32 0.031(3) 0.038(3) 0.043(3) -0.011(3) 0.007(2) -0.004(2)
C33 0.034(3) 0.030(3) 0.034(3) -0.004(2) 0.000(2) 0.005(2)
C34 0.042(3) 0.065(4) 0.022(2) 0.010(3) 0.006(2) 0.010(3)
C35 0.022(2) 0.026(3) 0.066(4) 0.007(3) -0.002(3) 0.0037(19)
C36 0.052(4) 0.050(4) 0.030(3) 0.001(3) -0.010(3) 0.007(3)
C37 0.027(3) 0.039(3) 0.073(4) 0.026(3) 0.009(3) -0.004(2)
C38 0.026(3) 0.036(3) 0.066(4) 0.006(3) 0.017(3) 0.009(2)
C39 0.060(4) 0.051(4) 0.040(3) 0.000(3) 0.030(3) -0.022(3)
C40 0.043(3) 0.033(3) 0.040(3) 0.005(2) -0.007(3) 0.009(2)
C41 0.069(4) 0.065(4) 0.025(3) 0.010(3) 0.018(3) 0.002(3)
C42 0.077(5) 0.046(4) 0.034(3) -0.019(3) 0.006(3) 0.006(3)
C43 0.049(4) 0.027(3) 0.103(6) 0.007(3) 0.032(4) -0.003(2)
C45 0.016(2) 0.018(2) 0.028(2) -0.0007(18) 0.0097(18) 0.0016(15)
C46 0.019(2) 0.019(2) 0.024(2) 0.0002(17) 0.0096(17) -0.0002(16)
C47 0.021(2) 0.021(2) 0.020(2) 0.0002(17) 0.0103(17) -0.0012(16)
C48 0.033(3) 0.029(2) 0.026(2) 0.002(2) 0.009(2) -0.0059(19)
C49 0.021(2) 0.014(2) 0.043(3) 0.001(2) 0.002(2) -0.0017(16)
C50 0.040(3) 0.030(3) 0.033(3) -0.010(2) 0.022(2) -0.009(2)
C51 0.052(3) 0.019(2) 0.031(3) 0.004(2) -0.010(2) -0.004(2)
C52 0.029(3) 0.020(2) 0.089(5) 0.000(3) 0.018(3) 0.002(2)
C53 0.026(3) 0.023(3) 0.169(9) -0.012(4) 0.009(4) 0.002(2)
C54 0.034(3) 0.035(3) 0.034(3) 0.011(2) 0.007(2) -0.006(2)
C55 0.028(3) 0.018(2) 0.058(3) 0.003(2) 0.015(2) -0.0014(18)
C56 0.038(3) 0.029(3) 0.055(3) -0.010(2) 0.025(3) -0.006(2)
C57 0.073(5) 0.022(3) 0.061(4) 0.006(3) -0.034(4) -0.004(3)
C58 0.051(4) 0.023(3) 0.113(7) 0.006(4) -0.038(4) -0.003(3)
Cl1 0.0528(10) 0.0666(11) 0.0662(11) -0.0022(9) 0.0153(8) -0.0037(8)
Cl2 0.0460(9) 0.1017(15) 0.0617(11) 0.0026(10) 0.0215(8) -0.0024(9)
C44 0.049(4) 0.066(4) 0.056(4) -0.012(3) 0.017(3) -0.019(3)
Cl3 0.107(2) 0.0879(18) 0.180(3) -0.0176(19) 0.075(2) -0.0035(15)
Cl4 0.1128(18) 0.0960(17) 0.0640(12) -0.0161(12) 0.0445(12) -0.0067(14)
C59 0.152(10) 0.090(7) 0.112(8) 0.007(6) 0.096(8) 0.011(7)
Cl5 0.168(4) 0.154(4) 0.245(6) -0.062(4) -0.086(4) 0.056(3)
Cl6 0.0886(19) 0.143(3) 0.161(3) -0.038(2) 0.0515(19) -0.0121(18)
Cl7 0.0660(12) 0.1124(18) 0.0591(11) 0.0143(12) 0.0110(9) -0.0146(11)
Cl8 0.0493(11) 0.154(2) 0.0669(13) -0.0115(14) 0.0078(9) -0.0114(12)
C60 0.070(6) 0.108(8) 0.152(11) -0.019(8) 0.007(7) 0.013(5)
C61 0.043(4) 0.066(5) 0.079(5) 0.021(4) 0.007(4) -0.002(3)
F1 0.130(5) 0.119(5) 0.039(2) -0.014(3) -0.021(3) -0.010(3)
F2 0.054(2) 0.053(2) 0.102(3) 0.026(2) 0.038(2) 0.0133(18)
F3 0.0509(18) 0.0300(15) 0.0361(16) 0.0017(13) 0.0180(14) 0.0047(13)
F4 0.048(2) 0.070(3) 0.117(4) 0.041(3) 0.033(2) -0.0091(19)
F5 0.110(4) 0.078(3) 0.071(3) -0.020(3) 0.002(3) -0.020(3)
F6 0.057(8) 0.166(12) 0.094(7) -0.076(8) 0.043(6) -0.069(9)
F7 0.087(8) 0.096(8) 0.095(8) -0.051(7) -0.003(6) -0.014(6)
F8 0.104(10) 0.090(10) 0.144(14) 0.006(9) 0.068(10) 0.042(8)
F6A 0.144(12) 0.078(8) 0.085(8) -0.040(7) 0.029(8) -0.038(8)
F7A 0.147(14) 0.074(8) 0.169(15) -0.003(9) -0.074(12) -0.028(8)
F8A 0.125(18) 0.26(3) 0.50(6) 0.00(3) 0.23(3) 0.023(18)
B1 0.038(3) 0.041(3) 0.035(3) 0.008(3) 0.010(3) -0.004(3)
B2 0.055(5) 0.092(7) 0.071(6) -0.034(5) 0.033(5) -0.021(5)

loop_
_atom_type_symbol
_atom_type_description
_atom_type_scat_dispersion_real
_atom_type_scat_dispersion_imag
_atom_type_scat_source
C C 0.0033 0.0016 'International Tables Vol C Tables 4.2.6.8 and 6.1.1.4'
H H 0.0000 0.0000 'International Tables Vol C Tables 4.2.6.8 and 6.1.1.4'
B B 0.0013 0.0007 'International Tables Vol C Tables 4.2.6.8 and 6.1.1.4'
N N 0.0061 0.0033 'International Tables Vol C Tables 4.2.6.8 and 6.1.1.4'
O O 0.0106 0.0060 'International Tables Vol C Tables 4.2.6.8 and 6.1.1.4'
F F 0.0171 0.0103 'International Tables Vol C Tables 4.2.6.8 and 6.1.1.4'
P P 0.1023 0.0942 'International Tables Vol C Tables 4.2.6.8 and 6.1.1.4'
Cl Cl 0.1484 0.1585 'International Tables Vol C Tables 4.2.6.8 and 6.1.1.4'
Cu Cu 0.3201 1.2651 'International Tables Vol C Tables 4.2.6.8 and 6.1.1.4'

loop_
_geom_angle_atom_site_label_1
_geom_angle_atom_site_label_2
_geom_angle_atom_site_label_3
_geom_angle
_geom_angle_site_symmetry_1
_geom_angle_site_symmetry_3
_geom_angle_publ_flag
O1 Cu1 P1 114.38(11) . . ?
O1 Cu1 P4 112.32(10) . . ?
P1 Cu1 P4 133.08(5) . . ?
O1 Cu1 Cu2 81.10(10) . . ?
P1 Cu1 Cu2 94.10(4) . . ?
P4 Cu1 Cu2 88.63(5) . . ?
O2 Cu2 P2 117.02(11) . . ?
O2 Cu2 P3 113.98(11) . . ?
P2 Cu2 P3 129.00(5) . . ?
O2 Cu2 Cu1 81.03(10) . . ?
P2 Cu2 Cu1 91.50(4) . . ?
P3 Cu2 Cu1 96.75(5) . . ?
C1 P1 C5 104.6(2) . . ?
C1 P1 C46 106.2(2) . . ?
C5 P1 C46 101.4(2) . . ?
C1 P1 Cu1 117.26(16) . . ?
C5 P1 Cu1 115.74(16) . . ?
C46 P1 Cu1 110.08(14) . . ?
C49 P2 C10 106.9(2) . . ?
C49 P2 C46 104.3(2) . . ?
C10 P2 C46 99.4(2) . . ?
C49 P2 Cu2 114.28(18) . . ?
C10 P2 Cu2 117.91(15) . . ?
C46 P2 Cu2 112.30(14) . . ?
C2 P3 C47 104.68(19) . . ?
C2 P3 C4 102.1(2) . . ?
C47 P3 C4 104.5(2) . . ?
C2 P3 Cu2 119.29(15) . . ?
C47 P3 Cu2 107.94(15) . . ?
C4 P3 Cu2 116.82(15) . . ?
C8 P4 C45 103.8(2) . . ?
C8 P4 C47 106.3(2) . . ?
C45 P4 C47 101.5(2) . . ?
C8 P4 Cu1 114.47(15) . . ?
C45 P4 Cu1 116.42(14) . . ?
C47 P4 Cu1 113.01(15) . . ?
C12 O1 Cu1 124.6(3) . . ?
C12 O2 Cu2 125.2(3) . . ?
C9 N1 C28 120.3(5) . . ?
C9 N1 H1A 119.9 . . ?
C28 N1 H1A 119.9 . . ?
C13 C1 C22 119.0(4) . . ?
C13 C1 P1 117.7(4) . . ?
C22 C1 P1 123.4(4) . . ?
C7 C2 C17 120.1(4) . . ?
C7 C2 P3 119.2(3) . . ?
C17 C2 P3 120.7(3) . . ?
C16 C3 C8 120.5(4) . . ?
C16 C3 H3 119.7 . . ?
C8 C3 H3 119.7 . . ?
C21 C4 C18 118.0(4) . . ?
C21 C4 P3 117.6(3) . . ?
C18 C4 P3 124.3(4) . . ?
C26 C5 C27 119.1(5) . . ?
C26 C5 P1 124.0(4) . . ?
C27 C5 P1 116.9(4) . . ?
C20 C6 C9 118.2(4) . . ?
C20 C6 C12 119.3(4) . . ?
C9 C6 C12 122.5(4) . . ?
C2 C7 C24 119.7(5) . . ?
C2 C7 H7 120.2 . . ?
C24 C7 H7 120.2 . . ?
C14 C8 C3 119.2(4) . . ?
C14 C8 P4 118.6(3) . . ?
C3 C8 P4 122.2(3) . . ?
N1 C9 C6 120.4(5) . . ?
N1 C9 H9 119.8 . . ?
C6 C9 H9 119.8 . . ?
C25 C10 C33 118.9(5) . . ?
C25 C10 P2 123.2(4) . . ?
C33 C10 P2 117.9(3) . . ?
C28 C11 C20 123.6(5) . . ?
C28 C11 H11 118.2 . . ?
C20 C11 H11 118.2 . . ?
O1 C12 O2 127.7(4) . . ?
O1 C12 C6 116.8(4) . . ?
O2 C12 C6 115.5(4) . . ?
C1 C13 C40 119.7(5) . . ?
C1 C13 H13 120.2 . . ?
C40 C13 H13 120.2 . . ?
C29 C14 C8 119.8(5) . . ?
C29 C14 H14 120.1 . . ?
C8 C14 H14 120.1 . . ?
C19 C15 C24 120.4(5) . . ?
C19 C15 H15 119.8 . . ?
C24 C15 H15 119.8 . . ?
C3 C16 C31 119.7(4) . . ?
C3 C16 H16 120.2 . . ?
C31 C16 H16 120.2 . . ?
C19 C17 C2 119.6(5) . . ?
C19 C17 H17 120.2 . . ?
C2 C17 H17 120.2 . . ?
C34 C18 C4 120.1(5) . . ?
C34 C18 H18 119.9 . . ?
C4 C18 H18 119.9 . . ?
C17 C19 C15 120.4(5) . . ?
C17 C19 H19 119.8 . . ?
C15 C19 H19 119.8 . . ?
C11 C20 C6 119.7(5) . . ?
C11 C20 H20 120.1 . . ?
C6 C20 H20 120.1 . . ?
C32 C21 C4 121.5(5) . . ?
C32 C21 H21 119.2 . . ?
C4 C21 H21 119.2 . . ?
C1 C22 C38 120.7(5) . . ?
C1 C22 H22 119.6 . . ?
C38 C22 H22 119.6 . . ?
C34 C23 C32 119.4(5) . . ?
C34 C23 H23 120.3 . . ?
C32 C23 H23 120.3 . . ?
C15 C24 C7 119.9(5) . . ?
C15 C24 H24 120.1 . . ?
C7 C24 H24 120.1 . . ?
C42 C25 C10 120.2(5) . . ?
C42 C25 H25 119.9 . . ?
C10 C25 H25 119.9 . . ?
C5 C26 C39 121.2(5) . . ?
C5 C26 H26 119.4 . . ?
C39 C26 H26 119.4 . . ?
C5 C27 C43 120.0(6) . . ?
C5 C27 H27 120.0 . . ?
C43 C27 H27 120.0 . . ?
C11 C28 N1 117.8(5) . . ?
C11 C28 C41 118.3(5) . . ?
N1 C28 C41 123.9(5) . . ?
C31 C29 C14 120.5(5) . . ?
C31 C29 H29 119.7 . . ?
C14 C29 H29 119.7 . . ?
C42 C30 C36 119.7(5) . . ?
C42 C30 H30 120.2 . . ?
C36 C30 H30 120.2 . . ?
C29 C31 C16 120.2(4) . . ?
C29 C31 H31 119.9 . . ?
C16 C31 H31 119.9 . . ?
C21 C32 C23 119.7(5) . . ?
C21 C32 H32 120.1 . . ?
C23 C32 H32 120.1 . . ?
C36 C33 C10 121.0(5) . . ?
C36 C33 H33 119.5 . . ?
C10 C33 H33 119.5 . . ?
C23 C34 C18 121.2(5) . . ?
C23 C34 H34 119.4 . . ?
C18 C34 H34 119.4 . . ?
C40 C35 C38 119.9(5) . . ?
C40 C35 H35 120.1 . . ?
C38 C35 H35 120.1 . . ?
C33 C36 C30 119.3(6) . . ?
C33 C36 H36 120.3 . . ?
C30 C36 H36 120.3 . . ?
C39 C37 C43 118.8(5) . . ?
C39 C37 H37 120.6 . . ?
C43 C37 H37 120.6 . . ?
C35 C38 C22 119.9(5) . . ?
C35 C38 H38 120.0 . . ?
C22 C38 H38 120.0 . . ?
C37 C39 C26 120.5(6) . . ?
C37 C39 H39 119.7 . . ?
C26 C39 H39 119.7 . . ?
C35 C40 C13 120.8(5) . . ?
C35 C40 H40 119.6 . . ?
C13 C40 H40 119.6 . . ?
C28 C41 H41A 109.5 . . ?
C28 C41 H41B 109.5 . . ?
H41A C41 H41B 109.5 . . ?
C28 C41 H41C 109.5 . . ?
H41A C41 H41C 109.5 . . ?
H41B C41 H41C 109.5 . . ?
C30 C42 C25 120.8(6) . . ?
C30 C42 H42 119.6 . . ?
C25 C42 H42 119.6 . . ?
C27 C43 C37 120.1(6) . . ?
C27 C43 H43 119.9 . . ?
C37 C43 H43 119.9 . . ?
C50 C45 C48 118.8(4) . . ?
C50 C45 P4 122.3(4) . . ?
C48 C45 P4 118.8(3) . . ?
P2 C46 P1 114.4(2) . . ?
P2 C46 H46A 108.7 . . ?
P1 C46 H46A 108.7 . . ?
P2 C46 H46B 108.7 . . ?
P1 C46 H46B 108.7 . . ?
H46A C46 H46B 107.6 . . ?
P3 C47 P4 114.1(2) . . ?
P3 C47 H47A 108.7 . . ?
P4 C47 H47A 108.7 . . ?
P3 C47 H47B 108.7 . . ?
P4 C47 H47B 108.7 . . ?
H47A C47 H47B 107.6 . . ?
C54 C48 C45 120.2(5) . . ?
C54 C48 H48 119.9 . . ?
C45 C48 H48 119.9 . . ?
C52 C49 C51 119.8(5) . . ?
C52 C49 P2 122.7(4) . . ?
C51 C49 P2 117.5(4) . . ?
C45 C50 C56 120.5(5) . . ?
C45 C50 H50 119.7 . . ?
C56 C50 H50 119.7 . . ?
C57 C51 C49 120.5(6) . . ?
C57 C51 H51 119.7 . . ?
C49 C51 H51 119.7 . . ?
C49 C52 C53 119.9(7) . . ?
C49 C52 H52 120.1 . . ?
C53 C52 H52 120.1 . . ?
C58 C53 C52 118.5(7) . . ?
C58 C53 H53 120.8 . . ?
C52 C53 H53 120.8 . . ?
C48 C54 C55 120.2(5) . . ?
C48 C54 H54 119.9 . . ?
C55 C54 H54 119.9 . . ?
C56 C55 C54 120.0(5) . . ?
C56 C55 H55 120.0 . . ?
C54 C55 H55 120.0 . . ?
C55 C56 C50 120.3(5) . . ?
C55 C56 H56 119.8 . . ?
C50 C56 H56 119.8 . . ?
C58 C57 C51 118.8(7) . . ?
C58 C57 H57 120.6 . . ?
C51 C57 H57 120.6 . . ?
C57 C58 C53 122.5(6) . . ?
C57 C58 H58 118.8 . . ?
C53 C58 H58 118.8 . . ?
Cl2 C44 Cl1 111.1(4) . . ?
Cl2 C44 H44A 109.4 . . ?
Cl1 C44 H44A 109.4 . . ?
Cl2 C44 H44B 109.4 . . ?
Cl1 C44 H44B 109.4 . . ?
H44A C44 H44B 108.0 . . ?
Cl4 C59 Cl3 109.9(5) . . ?
Cl4 C59 H60A 109.7 . . ?
Cl3 C59 H60A 109.7 . . ?
Cl4 C59 H60B 109.7 . . ?
Cl3 C59 H60B 109.7 . . ?
H60A C59 H60B 108.2 . . ?
Cl5 C60 Cl6 104.6(6) . . ?
Cl5 C60 H60C 110.8 . . ?
Cl6 C60 H60C 110.8 . . ?
Cl5 C60 H60D 110.8 . . ?
Cl6 C60 H60D 110.8 . . ?
H60C C60 H60D 108.9 . . ?
Cl8 C61 Cl7 111.5(4) . . ?
Cl8 C61 H61A 109.3 . . ?
Cl7 C61 H61A 109.3 . . ?
Cl8 C61 H61B 109.3 . . ?
Cl7 C61 H61B 109.3 . . ?
H61A C61 H61B 108.0 . . ?
F1 B1 F4 112.4(6) . . ?
F1 B1 F2 110.6(6) . . ?
F4 B1 F2 107.9(5) . . ?
F1 B1 F3 109.2(5) . . ?
F4 B1 F3 108.6(5) . . ?
F2 B1 F3 108.0(5) . . ?
F8 B2 F8A 132.9(18) . . ?
F8 B2 F6 118.2(15) . . ?
F8A B2 F6 41.6(18) . . ?
F8 B2 F6A 49.7(10) . . ?
F8A B2 F6A 114.1(18) . . ?
F6 B2 F6A 141.7(12) . . ?
F8 B2 F5 111.4(9) . . ?
F8A B2 F5 114.8(16) . . ?
F6 B2 F5 103.3(10) . . ?
F6A B2 F5 114.9(9) . . ?
F8 B2 F7 112.9(13) . . ?
F8A B2 F7 67.3(18) . . ?
F6 B2 F7 108.6(9) . . ?
F6A B2 F7 63.5(9) . . ?
F5 B2 F7 100.5(10) . . ?
F8 B2 F7A 51.2(11) . . ?
F8A B2 F7A 108(2) . . ?
F6 B2 F7A 72.2(12) . . ?
F6A B2 F7A 99.7(13) . . ?
F5 B2 F7A 103.6(8) . . ?
F7 B2 F7A 155.0(11) . . ?

loop_
_geom_bond_atom_site_label_1
_geom_bond_atom_site_label_2
_geom_bond_distance
_geom_bond_site_symmetry_2
_geom_bond_publ_flag
Cu1 O1 2.029(3) . ?
Cu1 P1 2.2425(13) . ?
Cu1 P4 2.2495(13) . ?
Cu1 Cu2 2.8693(11) . ?
Cu2 O2 2.015(3) . ?
Cu2 P2 2.2410(13) . ?
Cu2 P3 2.2429(14) . ?
P1 C1 1.823(4) . ?
P1 C5 1.838(5) . ?
P1 C46 1.839(4) . ?
P2 C49 1.819(5) . ?
P2 C10 1.832(5) . ?
P2 C46 1.836(4) . ?
P3 C2 1.826(4) . ?
P3 C47 1.829(4) . ?
P3 C4 1.831(5) . ?
P4 C8 1.824(4) . ?
P4 C45 1.827(4) . ?
P4 C47 1.844(4) . ?
O1 C12 1.243(6) . ?
O2 C12 1.256(6) . ?
N1 C9 1.377(7) . ?
N1 C28 1.382(7) . ?
N1 H1A 0.8800 . ?
C1 C13 1.391(7) . ?
C1 C22 1.393(7) . ?
C2 C7 1.396(6) . ?
C2 C17 1.401(7) . ?
C3 C16 1.388(6) . ?
C3 C8 1.399(6) . ?
C3 H3 0.9500 . ?
C4 C21 1.399(7) . ?
C4 C18 1.400(7) . ?
C5 C26 1.362(7) . ?
C5 C27 1.390(7) . ?
C6 C20 1.375(7) . ?
C6 C9 1.390(7) . ?
C6 C12 1.515(6) . ?
C7 C24 1.397(6) . ?
C7 H7 0.9500 . ?
C8 C14 1.398(7) . ?
C9 H9 0.9500 . ?
C10 C25 1.390(7) . ?
C10 C33 1.394(7) . ?
C11 C28 1.342(7) . ?
C11 C20 1.350(7) . ?
C11 H11 0.9500 . ?
C13 C40 1.407(7) . ?
C13 H13 0.9500 . ?
C14 C29 1.396(7) . ?
C14 H14 0.9500 . ?
C15 C19 1.387(8) . ?
C15 C24 1.387(8) . ?
C15 H15 0.9500 . ?
C16 C31 1.397(7) . ?
C16 H16 0.9500 . ?
C17 C19 1.385(7) . ?
C17 H17 0.9500 . ?
C18 C34 1.389(7) . ?
C18 H18 0.9500 . ?
C19 H19 0.9500 . ?
C20 H20 0.9500 . ?
C21 C32 1.383(7) . ?
C21 H21 0.9500 . ?
C22 C38 1.398(7) . ?
C22 H22 0.9500 . ?
C23 C34 1.378(9) . ?
C23 C32 1.392(8) . ?
C23 H23 0.9500 . ?
C24 H24 0.9500 . ?
C25 C42 1.385(8) . ?
C25 H25 0.9500 . ?
C26 C39 1.391(8) . ?
C26 H26 0.9500 . ?
C27 C43 1.390(8) . ?
C27 H27 0.9500 . ?
C28 C41 1.509(7) . ?
C29 C31 1.376(8) . ?
C29 H29 0.9500 . ?
C30 C42 1.378(9) . ?
C30 C36 1.401(9) . ?
C30 H30 0.9500 . ?
C31 H31 0.9500 . ?
C32 H32 0.9500 . ?
C33 C36 1.385(8) . ?
C33 H33 0.9500 . ?
C34 H34 0.9500 . ?
C35 C40 1.373(9) . ?
C35 C38 1.380(9) . ?
C35 H35 0.9500 . ?
C36 H36 0.9500 . ?
C37 C39 1.364(9) . ?
C37 C43 1.402(10) . ?
C37 H37 0.9500 . ?
C38 H38 0.9500 . ?
C39 H39 0.9500 . ?
C40 H40 0.9500 . ?
C41 H41A 0.9800 . ?
C41 H41B 0.9800 . ?
C41 H41C 0.9800 . ?
C42 H42 0.9500 . ?
C43 H43 0.9500 . ?
C45 C50 1.384(7) . ?
C45 C48 1.411(6) . ?
C46 H46A 0.9900 . ?
C46 H46B 0.9900 . ?
C47 H47A 0.9900 . ?
C47 H47B 0.9900 . ?
C48 C54 1.386(7) . ?
C48 H48 0.9500 . ?
C49 C52 1.385(8) . ?
C49 C51 1.402(7) . ?
C50 C56 1.396(7) . ?
C50 H50 0.9500 . ?
C51 C57 1.391(8) . ?
C51 H51 0.9500 . ?
C52 C53 1.406(9) . ?
C52 H52 0.9500 . ?
C53 C58 1.393(13) . ?
C53 H53 0.9500 . ?
C54 C55 1.389(8) . ?
C54 H54 0.9500 . ?
C55 C56 1.375(8) . ?
C55 H55 0.9500 . ?
C56 H56 0.9500 . ?
C57 C58 1.362(12) . ?
C57 H57 0.9500 . ?
C58 H58 0.9500 . ?
Cl1 C44 1.764(7) . ?
Cl2 C44 1.742(7) . ?
C44 H44A 0.9900 . ?
C44 H44B 0.9900 . ?
Cl3 C59 1.770(10) . ?
Cl4 C59 1.739(11) . ?
C59 H60A 0.9900 . ?
C59 H60B 0.9900 . ?
Cl5 C60 1.766(12) . ?
Cl6 C60 1.851(12) . ?
Cl7 C61 1.752(8) . ?
Cl8 C61 1.743(9) . ?
C60 H60C 0.9900 . ?
C60 H60D 0.9900 . ?
C61 H61A 0.9900 . ?
C61 H61B 0.9900 . ?
F1 B1 1.349(8) . ?
F2 B1 1.393(8) . ?
F3 B1 1.401(7) . ?
F4 B1 1.372(7) . ?
F5 B2 1.402(12) . ?
F6 B2 1.335(14) . ?
F7 B2 1.424(14) . ?
F8 B2 1.221(14) . ?
F6A B2 1.372(14) . ?
F7A B2 1.443(17) . ?
F8A B2 1.265(17) . ?

loop_
_geom_torsion_atom_site_label_1
_geom_torsion_atom_site_label_2
_geom_torsion_atom_site_label_3
_geom_torsion_atom_site_label_4
_geom_torsion
_geom_torsion_site_symmetry_1
_geom_torsion_site_symmetry_2
_geom_torsion_site_symmetry_3
_geom_torsion_site_symmetry_4
_geom_torsion_publ_flag
O1 Cu1 Cu2 O2 3.34(14) . . . . ?
P1 Cu1 Cu2 O2 117.40(11) . . . . ?
P4 Cu1 Cu2 O2 -109.50(11) . . . . ?
O1 Cu1 Cu2 P2 -113.78(11) . . . . ?
P1 Cu1 Cu2 P2 0.28(4) . . . . ?
P4 Cu1 Cu2 P2 133.37(4) . . . . ?
O1 Cu1 Cu2 P3 116.64(10) . . . . ?
P1 Cu1 Cu2 P3 -129.30(5) . . . . ?
P4 Cu1 Cu2 P3 3.80(4) . . . . ?
O1 Cu1 P1 C1 -16.9(2) . . . . ?
P4 Cu1 P1 C1 169.02(16) . . . . ?
Cu2 Cu1 P1 C1 -99.02(16) . . . . ?
O1 Cu1 P1 C5 -141.26(19) . . . . ?
P4 Cu1 P1 C5 44.71(18) . . . . ?
Cu2 Cu1 P1 C5 136.66(16) . . . . ?
O1 Cu1 P1 C46 104.49(19) . . . . ?
P4 Cu1 P1 C46 -69.55(17) . . . . ?
Cu2 Cu1 P1 C46 22.41(15) . . . . ?
O2 Cu2 P2 C49 14.5(2) . . . . ?
P3 Cu2 P2 C49 -164.86(16) . . . . ?
Cu1 Cu2 P2 C49 95.20(16) . . . . ?
O2 Cu2 P2 C10 141.39(19) . . . . ?
P3 Cu2 P2 C10 -37.98(18) . . . . ?
Cu1 Cu2 P2 C10 -137.92(16) . . . . ?
O2 Cu2 P2 C46 -104.03(19) . . . . ?
P3 Cu2 P2 C46 76.60(17) . . . . ?
Cu1 Cu2 P2 C46 -23.34(16) . . . . ?
O2 Cu2 P3 C2 -16.1(2) . . . . ?
P2 Cu2 P3 C2 163.28(16) . . . . ?
Cu1 Cu2 P3 C2 -99.27(17) . . . . ?
O2 Cu2 P3 C47 103.04(18) . . . . ?
P2 Cu2 P3 C47 -77.57(16) . . . . ?
Cu1 Cu2 P3 C47 19.89(15) . . . . ?
O2 Cu2 P3 C4 -139.6(2) . . . . ?
P2 Cu2 P3 C4 39.74(18) . . . . ?
Cu1 Cu2 P3 C4 137.20(17) . . . . ?
O1 Cu1 P4 C8 14.37(19) . . . . ?
P1 Cu1 P4 C8 -171.50(16) . . . . ?
Cu2 Cu1 P4 C8 94.17(16) . . . . ?
O1 Cu1 P4 C45 135.6(2) . . . . ?
P1 Cu1 P4 C45 -50.26(18) . . . . ?
Cu2 Cu1 P4 C45 -144.59(17) . . . . ?
O1 Cu1 P4 C47 -107.46(18) . . . . ?
P1 Cu1 P4 C47 66.67(16) . . . . ?
Cu2 Cu1 P4 C47 -27.66(15) . . . . ?
P1 Cu1 O1 C12 -95.9(4) . . . . ?
P4 Cu1 O1 C12 79.3(4) . . . . ?
Cu2 Cu1 O1 C12 -5.5(4) . . . . ?
P2 Cu2 O2 C12 84.2(4) . . . . ?
P3 Cu2 O2 C12 -96.3(4) . . . . ?
Cu1 Cu2 O2 C12 -2.9(4) . . . . ?
C5 P1 C1 C13 117.9(4) . . . . ?
C46 P1 C1 C13 -135.3(4) . . . . ?
Cu1 P1 C1 C13 -11.9(4) . . . . ?
C5 P1 C1 C22 -61.4(5) . . . . ?
C46 P1 C1 C22 45.4(5) . . . . ?
Cu1 P1 C1 C22 168.9(4) . . . . ?
C47 P3 C2 C7 -103.7(4) . . . . ?
C4 P3 C2 C7 147.6(4) . . . . ?
Cu2 P3 C2 C7 17.1(4) . . . . ?
C47 P3 C2 C17 73.2(4) . . . . ?
C4 P3 C2 C17 -35.5(4) . . . . ?
Cu2 P3 C2 C17 -166.0(3) . . . . ?
C2 P3 C4 C21 -59.5(4) . . . . ?
C47 P3 C4 C21 -168.4(4) . . . . ?
Cu2 P3 C4 C21 72.4(4) . . . . ?
C2 P3 C4 C18 123.4(4) . . . . ?
C47 P3 C4 C18 14.6(4) . . . . ?
Cu2 P3 C4 C18 -104.6(4) . . . . ?
C1 P1 C5 C26 60.6(5) . . . . ?
C46 P1 C5 C26 -49.7(5) . . . . ?
Cu1 P1 C5 C26 -168.8(4) . . . . ?
C1 P1 C5 C27 -118.7(4) . . . . ?
C46 P1 C5 C27 131.1(4) . . . . ?
Cu1 P1 C5 C27 12.0(4) . . . . ?
C17 C2 C7 C24 -1.7(7) . . . . ?
P3 C2 C7 C24 175.2(4) . . . . ?
C16 C3 C8 C14 -1.6(7) . . . . ?
C16 C3 C8 P4 179.3(4) . . . . ?
C45 P4 C8 C14 -108.1(4) . . . . ?
C47 P4 C8 C14 145.3(4) . . . . ?
Cu1 P4 C8 C14 19.8(4) . . . . ?
C45 P4 C8 C3 71.0(4) . . . . ?
C47 P4 C8 C3 -35.6(4) . . . . ?
Cu1 P4 C8 C3 -161.0(3) . . . . ?
C28 N1 C9 C6 0.7(8) . . . . ?
C20 C6 C9 N1 0.1(7) . . . . ?
C12 C6 C9 N1 -178.8(4) . . . . ?
C49 P2 C10 C25 1.4(5) . . . . ?
C46 P2 C10 C25 109.6(4) . . . . ?
Cu2 P2 C10 C25 -128.9(4) . . . . ?
C49 P2 C10 C33 -178.0(4) . . . . ?
C46 P2 C10 C33 -69.8(4) . . . . ?
Cu2 P2 C10 C33 51.7(4) . . . . ?
Cu1 O1 C12 O2 5.5(7) . . . . ?
Cu1 O1 C12 C6 -172.0(3) . . . . ?
Cu2 O2 C12 O1 -0.4(7) . . . . ?
Cu2 O2 C12 C6 177.1(3) . . . . ?
C20 C6 C12 O1 14.9(6) . . . . ?
C9 C6 C12 O1 -166.1(4) . . . . ?
C20 C6 C12 O2 -162.9(5) . . . . ?
C9 C6 C12 O2 16.1(6) . . . . ?
C22 C1 C13 C40 2.5(7) . . . . ?
P1 C1 C13 C40 -176.8(4) . . . . ?
C3 C8 C14 C29 -0.1(8) . . . . ?
P4 C8 C14 C29 179.0(4) . . . . ?
C8 C3 C16 C31 1.5(7) . . . . ?
C7 C2 C17 C19 1.5(7) . . . . ?
P3 C2 C17 C19 -175.4(4) . . . . ?
C21 C4 C18 C34 -1.2(7) . . . . ?
P3 C4 C18 C34 175.8(4) . . . . ?
C2 C17 C19 C15 -0.8(7) . . . . ?
C24 C15 C19 C17 0.3(8) . . . . ?
C28 C11 C20 C6 1.1(9) . . . . ?
C9 C6 C20 C11 -1.0(8) . . . . ?
C12 C6 C20 C11 178.0(5) . . . . ?
C18 C4 C21 C32 0.2(7) . . . . ?
P3 C4 C21 C32 -177.1(4) . . . . ?
C13 C1 C22 C38 -1.1(8) . . . . ?
P1 C1 C22 C38 178.1(4) . . . . ?
C19 C15 C24 C7 -0.6(8) . . . . ?
C2 C7 C24 C15 1.3(8) . . . . ?
C33 C10 C25 C42 3.0(8) . . . . ?
P2 C10 C25 C42 -176.4(5) . . . . ?
C27 C5 C26 C39 -2.9(9) . . . . ?
P1 C5 C26 C39 177.9(5) . . . . ?
C26 C5 C27 C43 3.1(9) . . . . ?
P1 C5 C27 C43 -177.7(5) . . . . ?
C20 C11 C28 N1 -0.3(8) . . . . ?
C20 C11 C28 C41 -179.2(6) . . . . ?
C9 N1 C28 C11 -0.6(8) . . . . ?
C9 N1 C28 C41 178.3(5) . . . . ?
C8 C14 C29 C31 2.0(9) . . . . ?
C14 C29 C31 C16 -2.1(9) . . . . ?
C3 C16 C31 C29 0.4(8) . . . . ?
C4 C21 C32 C23 1.0(8) . . . . ?
C34 C23 C32 C21 -1.1(8) . . . . ?
C25 C10 C33 C36 -2.8(8) . . . . ?
P2 C10 C33 C36 176.6(5) . . . . ?
C32 C23 C34 C18 0.1(9) . . . . ?
C4 C18 C34 C23 1.1(8) . . . . ?
C10 C33 C36 C30 0.9(9) . . . . ?
C42 C30 C36 C33 0.9(11) . . . . ?
C40 C35 C38 C22 2.5(8) . . . . ?
C1 C22 C38 C35 -1.4(8) . . . . ?
C43 C37 C39 C26 5.5(10) . . . . ?
C5 C26 C39 C37 -1.4(10) . . . . ?
C38 C35 C40 C13 -1.1(9) . . . . ?
C1 C13 C40 C35 -1.4(8) . . . . ?
C36 C30 C42 C25 -0.7(11) . . . . ?
C10 C25 C42 C30 -1.3(10) . . . . ?
C5 C27 C43 C37 1.1(10) . . . . ?
C39 C37 C43 C27 -5.4(10) . . . . ?
C8 P4 C45 C50 21.6(4) . . . . ?
C47 P4 C45 C50 131.7(4) . . . . ?
Cu1 P4 C45 C50 -105.1(4) . . . . ?
C8 P4 C45 C48 -161.8(4) . . . . ?
C47 P4 C45 C48 -51.7(4) . . . . ?
Cu1 P4 C45 C48 71.4(4) . . . . ?
C49 P2 C46 P1 -77.9(3) . . . . ?
C10 P2 C46 P1 171.9(2) . . . . ?
Cu2 P2 C46 P1 46.4(3) . . . . ?
C1 P1 C46 P2 82.7(3) . . . . ?
C5 P1 C46 P2 -168.2(2) . . . . ?
Cu1 P1 C46 P2 -45.1(3) . . . . ?
C2 P3 C47 P4 83.5(3) . . . . ?
C4 P3 C47 P4 -169.6(2) . . . . ?
Cu2 P3 C47 P4 -44.6(2) . . . . ?
C8 P4 C47 P3 -75.3(3) . . . . ?
C45 P4 C47 P3 176.5(2) . . . . ?
Cu1 P4 C47 P3 51.1(2) . . . . ?
C50 C45 C48 C54 -1.0(7) . . . . ?
P4 C45 C48 C54 -177.7(4) . . . . ?
C10 P2 C49 C52 61.4(5) . . . . ?
C46 P2 C49 C52 -43.2(5) . . . . ?
Cu2 P2 C49 C52 -166.2(4) . . . . ?
C10 P2 C49 C51 -122.3(4) . . . . ?
C46 P2 C49 C51 133.1(4) . . . . ?
Cu2 P2 C49 C51 10.1(4) . . . . ?
C48 C45 C50 C56 0.5(7) . . . . ?
P4 C45 C50 C56 177.0(4) . . . . ?
C52 C49 C51 C57 1.6(7) . . . . ?
P2 C49 C51 C57 -174.8(4) . . . . ?
C51 C49 C52 C53 -2.0(8) . . . . ?
P2 C49 C52 C53 174.2(4) . . . . ?
C49 C52 C53 C58 0.1(9) . . . . ?
C45 C48 C54 C55 1.3(8) . . . . ?
C48 C54 C55 C56 -1.0(8) . . . . ?
C54 C55 C56 C50 0.4(8) . . . . ?
C45 C50 C56 C55 -0.2(8) . . . . ?
C49 C51 C57 C58 0.8(8) . . . . ?
C51 C57 C58 C53 -2.8(9) . . . . ?
C52 C53 C58 C57 2.4(10) . . . . ?
